data_1552057
loop_
_publ_author_name
'C. Marti-Gastaldo'
'D. Antypov'
'J. E. Warren'
'M. E. Briggs'
'P. A. Chater'
'P. V. Wiper'
'G. J. Miller'
'Y. Z. Khimyak'
'G. R. Darling'
'N. G. Berry'
'M. J. Rosseinsky'

_publ_section_title
;
 Side-chain control of porosity closure in single- and
 multiple-peptide-based porous materials by cooperative folding
;
_journal_name_full 'Nature Chemistry'
_journal_page_first 343
_journal_page_last 351
_journal_paper_doi 10.1038/nchem.1871
_journal_volume 6
_journal_year 2014
_chemical_absolute_configuration ad
_chemical_compound_source Synthesised.
_chemical_formula_moiety '0.5(C20 H36 N8 O16 Zn2), 1.67(C H4 O), H2 O'
_chemical_formula_sum 'C11.67 H26.67 N4 O10.67 Zn'
_chemical_formula_weight 459.07
_chemical_name_common 'Zinc(GlySer)2 H2O MeOH'
_chemical_name_systematic 'Zinc(GlySer)2 H2O MeOH'
_space_group_crystal_system orthorhombic
_space_group_IT_number 18
_space_group_name_Hall 'P 2 2ab'
_space_group_name_H-M_alt 'P 21 21 2'
_symmetry_cell_setting orthorhombic
_symmetry_Int_Tables_number 18
_symmetry_space_group_name_H-M 'P 21 21 2'
_atom_sites_solution_hydrogens geom
_atom_sites_solution_primary iterative
_atom_sites_solution_secondary difmap
_cell_angle_alpha 90.00
_cell_angle_beta 90.00
_cell_angle_gamma 90.00
_cell_formula_units_Z 2
_cell_length_a 14.0129(10)
_cell_length_b 14.6036(10)
_cell_length_c 4.7205(3)
_cell_measurement_reflns_used 12270
_cell_measurement_temperature 100
_cell_measurement_theta_max 25.747
_cell_measurement_theta_min 2.789
_cell_volume 966.00(11)
_computing_cell_refinement
;
CrystalClear-SM Expert 2.1 b17 (Rigaku, 2011)
;
_computing_data_collection
;
CrystalClear-SM Expert 2.1 b17 (Rigaku, 2011)
;
_computing_data_reduction 'SAINT v7.68A (Bruker, 2009)'
_computing_molecular_graphics
;
O. V. Dolomanov, L. J. Bourhis, R. J. Gildea, J. A. K. Howard and H. Puschmann,
OLEX2: a complete structure solution, refinement and analysis program.
J. Appl. Cryst. (2009). 42, 339-341.
;
_computing_publication_material
;
O. V. Dolomanov, L. J. Bourhis, R. J. Gildea, J. A. K. Howard and H. Puschmann,
OLEX2: a complete structure solution, refinement and analysis program.
J. Appl. Cryst. (2009). 42, 339-341.
;
_computing_structure_refinement
;
SHELXS, G.M. Sheldrick, Acta Cryst.
(2008). A64, 112-122
;
_computing_structure_solution
;
L.J. Bourhis, O.V. Dolomanov, R.J. Gildea, J.A.K. Howard, H. Puschmann,
 in preparation (2013)
;
_diffrn_ambient_temperature 100
_diffrn_detector CCD
_diffrn_detector_area_resol_mean 28.5714
_diffrn_detector_type 'Rigaku Saturn724+'
_diffrn_measured_fraction_theta_full 0.993
_diffrn_measured_fraction_theta_max 0.993
_diffrn_measurement_details
;
scan:
	Number of images: 125
	           Slice: -110.0000 - 15.0000
	     Image width: 1.0000
	        Exp time: 2.0000
	   Rotation axis: Omega
	           Omega: 0.0000
	           Kappa: -68.0000
	             Phi: 0.0000
	             XTD: 40.1030
	          2theta: -20.0806
scan:
	Number of images: 125
	           Slice: -110.0000 - 15.0000
	     Image width: 1.0000
	        Exp time: 2.0000
	   Rotation axis: Omega
	           Omega: 0.0000
	           Kappa: -68.0000
	             Phi: 90.0000
	             XTD: 40.1030
	          2theta: -20.0806
scan:
	Number of images: 60
	           Slice: -110.0000 - -50.0000
	     Image width: 1.0000
	        Exp time: 2.0000
	   Rotation axis: Omega
	           Omega: 0.0000
	           Kappa: -68.0000
	             Phi: 180.0000
	             XTD: 40.1030
	          2theta: -20.0806
scan:
	Number of images: 180
	           Slice: -90.0000 - 90.0000
	     Image width: 1.0000
	        Exp time: 1.0000
	   Rotation axis: Omega
	           Omega: 0.0000
	           Kappa: 0.0000
	             Phi: 0.0000
	             XTD: 40.1030
	          2theta: -0.0806
;
_diffrn_measurement_device 'AFC12 (Right): Kappa 3 circle'
_diffrn_measurement_device_type Rigaku_AFC12K_724P_007HF_Mo
_diffrn_measurement_method 'profile data from \w-scans'
_diffrn_measurement_specimen_support 'Mitegen 20um'
_diffrn_orient_matrix_type FS_PROCESS
_diffrn_orient_matrix_UB_11 0.046734
_diffrn_orient_matrix_UB_12 -0.000649
_diffrn_orient_matrix_UB_13 -0.066803
_diffrn_orient_matrix_UB_21 -0.086489
_diffrn_orient_matrix_UB_22 0.064740
_diffrn_orient_matrix_UB_23 -0.006907
_diffrn_orient_matrix_UB_31 0.187600
_diffrn_orient_matrix_UB_32 0.030009
_diffrn_orient_matrix_UB_33 0.013457
_diffrn_radiation_collimation 0.3
_diffrn_radiation_monochromator Confocal
_diffrn_radiation_probe x-ray
_diffrn_radiation_type 'Mo K\a'
_diffrn_radiation_wavelength 0.710747
_diffrn_radiation_xray_symbol K-L~3~
_diffrn_reflns_av_R_equivalents 0.0690
_diffrn_reflns_av_unetI/netI 0.0612
_diffrn_reflns_limit_h_max 19
_diffrn_reflns_limit_h_min -16
_diffrn_reflns_limit_k_max 20
_diffrn_reflns_limit_k_min -20
_diffrn_reflns_limit_l_max 5
_diffrn_reflns_limit_l_min -6
_diffrn_reflns_number 12557
_diffrn_reflns_theta_full 29.13
_diffrn_reflns_theta_max 29.13
_diffrn_reflns_theta_min 2.01
_diffrn_source 'Rotating Anode'
_diffrn_source_current 24.0
_diffrn_source_power 1.2
_diffrn_source_target Mo
_diffrn_source_type 'Rotating Anode'
_diffrn_source_voltage 50.0
_exptl_absorpt_coefficient_mu 1.332
_exptl_absorpt_correction_T_max 0.7461
_exptl_absorpt_correction_T_min 0.4902
_exptl_absorpt_correction_type multi-scan
_exptl_absorpt_process_details
;
SADABS-2008/1 (Bruker,2008) was used for absorption correction.
wR2(int) was 0.1232 before and 0.0852 after correction.
The Ratio of minimum to maximum transmission is 0.6570.
The \l/2 correction factor is 0.0015.
;
_exptl_crystal_colour Colorless
_exptl_crystal_colour_lustre clear
_exptl_crystal_colour_modifier .
_exptl_crystal_colour_primary colourless
_exptl_crystal_density_diffrn 1.578
_exptl_crystal_density_method 'not measured'
_exptl_crystal_description 'Rect. Prism'
_exptl_crystal_F_000 480
_exptl_crystal_preparation
;
Crystals were isolated from the syntesis reaction as formed.
;
_exptl_crystal_recrystallization_method
;
Crystals were isolated from the synthesis reaction as formed.
;
_exptl_crystal_size_max 0.259
_exptl_crystal_size_mid 0.058
_exptl_crystal_size_min 0.035
_refine_diff_density_max 0.911
_refine_diff_density_min -0.849
_refine_diff_density_rms 0.097
_refine_ls_abs_structure_details 'Flack H D (1983), Acta Cryst. A39, 876-881'
_refine_ls_abs_structure_Flack 0.00(2)
_refine_ls_extinction_method none
_refine_ls_goodness_of_fit_ref 1.045
_refine_ls_hydrogen_treatment constr
_refine_ls_matrix_type full
_refine_ls_number_parameters 164
_refine_ls_number_reflns 2575
_refine_ls_number_restraints 32
_refine_ls_restrained_S_all 1.042
_refine_ls_R_factor_all 0.0586
_refine_ls_R_factor_gt 0.0486
_refine_ls_shift/su_max 0.000
_refine_ls_shift/su_mean 0.000
_refine_ls_structure_factor_coef Fsqd
_refine_ls_weighting_details
;     
'calc w=1/[\s^2^(Fo^2^)+(0.0771P)^2^+0.0000P] where P=(Fo^2^+2Fc^2^)/3'
;
_refine_ls_weighting_scheme calc
_refine_ls_wR_factor_gt 0.1197
_refine_ls_wR_factor_ref 0.1268
_reflns_number_gt 2201
_reflns_number_total 2575
_reflns_threshold_expression >2sigma(I)
_cod_data_source_file nchem.1871-s2.cif
_cod_data_source_block sntb00014c1
_cod_database_code 1552057
_olex2_refinement_description
;
1. Fixed Uiso
 At 1.2 times of:
  All C(H) groups, All C(H,H) groups, All C(H,H,H,H) groups, All N(H) groups,
  All N(H,H) groups
 At 1.5 times of:
  All C(H,H,H) groups, All O(H) groups, All O(H,H) groups
2. Shared sites
{O1A, C2B}
{C2A, O1B}
3. Rigid bond restraints
 C2A, O1A, O1C, C2C, O1W
 with sigma for 1-2 distances of 0.01 and sigma for 1-3 distances of 0.01
4. Uiso/Uaniso restraints and constraints
C8 \\sim O9A \\sim C8 \\sim O9B \\sim C2C \\sim O1C \\sim C2A \\sim O1A: within
1.7A with sigma of 0.04 and sigma for terminal atoms of 0.08
Uanis(C2A) = Uanis(O1B)
Uanis(O1A) = Uanis(C2B)
5. Others
 Sof(H8BC)=Sof(H8BD)=Sof(O9B)=Sof(H9B)=1-FVAR(1)
 Sof(H8AA)=Sof(H8AB)=Sof(O9A)=Sof(H9A)=FVAR(1)
 Fixed Sof: O1A(0.25) H1A(0.25) C2A(0.25) H2AA(0.25) H2AB(0.25) H2AC(0.25)
 O1B(0.25) H1B(0.25) C2B(0.25) H2BA(0.25) H2BB(0.25) H2BC(0.25) O1C(0.33333)
 H1C(0.33333) C2C(0.33333) H2CA(0.33333) H2CB(0.33333) H2CC(0.33333) O1W(0.5)
 H1WA(0.5) H1WB(0.5)
6.a Free rotating group:
 O1W(H1WA,H1WB)
6.b Ternary CH refined with riding coordinates:
 C7(H7)
6.c Secondary CH2 refined with riding coordinates:
 N5(H5A,H5B), C4(H4A,H4B), C8(H8AA,H8AB), C8(H8BC,H8BD)
6.d Me refined with riding coordinates:
 C2A(H2AA,H2AB,H2AC), C2B(H2BA,H2BB,H2BC), C2C(H2CA,H2CB,H2CC)
6.e Aromatic/amide H refined with riding coordinates:
 N6(H6)
6.f Tetrahedral OH refined with riding coordinates:
 O9B(H9B), O1A(H1A), O1B(H1B), O1C(H1C)
6.g Idealised tetrahedral OH refined as rotating group:
 O9A(H9A)
;

loop_
_space_group_symop_id
_space_group_symop_operation_xyz
1 'x, y, z'
2 '-x, -y, z'
3 'x+1/2, -y+1/2, -z'
4 '-x+1/2, y+1/2, -z'

loop_
_atom_site_label
_atom_site_type_symbol
_atom_site_fract_x
_atom_site_fract_y
_atom_site_fract_z
_atom_site_U_iso_or_equiv
_atom_site_adp_type
_atom_site_occupancy
_atom_site_symmetry_multiplicity
_atom_site_calc_flag
_atom_site_refinement_flags
_atom_site_disorder_assembly
_atom_site_disorder_group
Zn1 Zn 1.0000 0.0000 0.59764(9) 0.02098(16) Uani 1 2 d S . .
O2 O 0.8244(3) 0.2324(2) 1.0759(6) 0.0559(10) Uani 1 1 d . . .
O11 O 0.6236(2) 0.3439(2) 0.3889(9) 0.0529(9) Uani 1 1 d . A .
O13 O 0.59486(18) 0.45751(17) 0.6827(6) 0.0338(6) Uani 1 1 d . . .
N5 N 0.9308(2) 0.09370(18) 0.8346(6) 0.0226(6) Uani 1 1 d . . .
H5A H 0.8949 0.0645 0.9706 0.027 Uiso 1 1 calc R . .
H5B H 0.9744 0.1306 0.9251 0.027 Uiso 1 1 calc R . .
N6 N 0.7846(2) 0.29327(18) 0.6541(6) 0.0281(7) Uani 1 1 d . . .
H6 H 0.7879 0.2867 0.4690 0.034 Uiso 1 1 calc R . .
C3 C 0.8241(3) 0.2301(2) 0.8157(7) 0.0301(8) Uani 1 1 d . . .
C4 C 0.8685(3) 0.1498(3) 0.6561(9) 0.0356(10) Uani 1 1 d . . .
H4A H 0.8169 0.1109 0.5787 0.043 Uiso 1 1 calc R . .
H4B H 0.9060 0.1738 0.4943 0.043 Uiso 1 1 calc R . .
C7 C 0.7358(3) 0.3732(2) 0.7667(8) 0.0283(7) Uani 1 1 d . A .
H7 H 0.7163 0.3601 0.9665 0.034 Uiso 1 1 calc R . .
C8 C 0.8014(3) 0.4564(3) 0.7663(12) 0.0440(11) Uani 1 1 d U . .
H8AA H 0.7697 0.5084 0.8622 0.053 Uiso 0.732(9) 1 calc PR A 1
H8AB H 0.8610 0.4421 0.8699 0.053 Uiso 0.732(9) 1 calc PR A 1
H8BC H 0.8656 0.4389 0.8345 0.053 Uiso 0.268(9) 1 calc PR A 2
H8BD H 0.8075 0.4810 0.5717 0.053 Uiso 0.268(9) 1 calc PR A 2
C10 C 0.6476(3) 0.3934(2) 0.5958(8) 0.0295(7) Uani 1 1 d . . .
O9A O 0.8237(4) 0.4810(3) 0.4694(11) 0.0593(17) Uani 0.732(9) 1 d PU A 1
H9A H 0.8746 0.5113 0.4645 0.089 Uiso 0.732(9) 1 calc PR A 1
O9B O 0.7605(9) 0.5248(8) 0.951(3) 0.059(5) Uani 0.268(9) 1 d PU A 2
H9B H 0.7988 0.5686 0.9683 0.089 Uiso 0.268(9) 1 calc PR A 2
O1A O 1.0177(11) 0.4148(11) 0.355(4) 0.131(5) Uani 0.25 1 d PU B 3
H1A H 1.0219 0.4248 0.1806 0.197 Uiso 0.25 1 calc PR B 3
C2A C 1.0901(16) 0.3530(8) 0.438(4) 0.157(8) Uani 0.25 1 d PU B 3
H2AA H 1.1479 0.3646 0.3269 0.236 Uiso 0.25 1 calc PR B 3
H2AB H 1.0685 0.2901 0.4059 0.236 Uiso 0.25 1 calc PR B 3
H2AC H 1.1043 0.3615 0.6401 0.236 Uiso 0.25 1 calc PR B 3
O1B O 1.0901(16) 0.3530(8) 0.438(4) 0.157(8) Uani 0.25 1 d P C 4
H1B H 1.1436 0.3741 0.3913 0.236 Uiso 0.25 1 calc PR C 4
C2B C 1.0177(11) 0.4148(11) 0.355(4) 0.131(5) Uani 0.25 1 d P C 4
H2BA H 0.9944 0.4480 0.5219 0.197 Uiso 0.25 1 calc PR C 4
H2BB H 0.9650 0.3807 0.2691 0.197 Uiso 0.25 1 calc PR C 4
H2BC H 1.0436 0.4584 0.2176 0.197 Uiso 0.25 1 calc PR C 4
O1C O 1.1060(17) 0.3427(11) 0.745(5) 0.145(8) Uani 0.33 1 d PU D 5
H1C H 1.1593 0.3164 0.7451 0.217 Uiso 0.33 1 calc PR D 5
C2C C 1.033(2) 0.2816(18) 0.889(7) 0.160(14) Uani 0.33 1 d PU D 5
H2CA H 1.0349 0.2202 0.8062 0.240 Uiso 0.33 1 calc PR D 5
H2CB H 0.9686 0.3076 0.8627 0.240 Uiso 0.33 1 calc PR D 5
H2CC H 1.0467 0.2778 1.0924 0.240 Uiso 0.33 1 calc PR D 5
O1W O 1.0528(10) 0.3389(8) 1.147(3) 0.134(6) Uani 0.50 1 d PG E 6
H1WA H 1.0225 0.2900 1.0929 0.201 Uiso 0.50 1 d PG E 6
H1WB H 1.0944 0.3543 1.0191 0.201 Uiso 0.50 1 d PG E 6

loop_
_atom_site_aniso_label
_atom_site_aniso_U_11
_atom_site_aniso_U_22
_atom_site_aniso_U_33
_atom_site_aniso_U_23
_atom_site_aniso_U_13
_atom_site_aniso_U_12
Zn1 0.0233(3) 0.0225(2) 0.0171(2) 0.000 0.000 0.0036(2)
O2 0.093(3) 0.0587(17) 0.0158(13) -0.0042(13) -0.0044(16) 0.0479(18)
O11 0.0533(19) 0.063(2) 0.0423(19) -0.020(2) -0.0095(19) 0.0254(16)
O13 0.0347(14) 0.0381(13) 0.0284(13) -0.0078(11) -0.0089(12) 0.0167(12)
N5 0.0270(15) 0.0233(12) 0.0176(13) 0.0005(10) -0.0012(11) 0.0019(11)
N6 0.0377(17) 0.0293(13) 0.0171(13) -0.0033(11) -0.0036(13) 0.0152(12)
C3 0.040(2) 0.0337(16) 0.0170(15) -0.0038(13) -0.0013(16) 0.0156(15)
C4 0.045(2) 0.042(2) 0.020(2) -0.0063(16) -0.0080(18) 0.0260(18)
C7 0.0317(19) 0.0307(15) 0.0224(16) -0.0038(13) -0.0031(15) 0.0132(14)
C8 0.032(2) 0.040(2) 0.060(3) -0.015(2) -0.001(2) 0.0065(18)
C10 0.0351(19) 0.0311(15) 0.0222(15) 0.0035(14) 0.0044(17) 0.0091(14)
O9A 0.061(3) 0.048(3) 0.069(3) 0.006(2) 0.014(3) -0.016(2)
O9B 0.047(7) 0.038(6) 0.094(11) -0.005(6) 0.002(7) 0.003(5)
O1A 0.108(10) 0.131(11) 0.155(14) -0.060(10) 0.016(11) -0.018(8)
C2A 0.26(2) 0.052(7) 0.159(16) 0.005(9) -0.079(16) -0.033(8)
O1B 0.26(2) 0.052(7) 0.159(16) 0.005(9) -0.079(16) -0.033(8)
C2B 0.108(10) 0.131(11) 0.155(14) -0.060(10) 0.016(11) -0.018(8)
O1C 0.22(2) 0.074(10) 0.140(18) -0.057(11) -0.068(16) -0.002(11)
C2C 0.097(18) 0.117(18) 0.27(4) -0.14(2) -0.020(19) -0.007(12)
O1W 0.139(11) 0.080(7) 0.184(14) 0.011(8) -0.099(11) -0.039(7)

loop_
_atom_type_symbol
_atom_type_description
_atom_type_scat_dispersion_real
_atom_type_scat_dispersion_imag
_atom_type_scat_source
C C 0.0033 0.0016 'International Tables Vol C Tables 4.2.6.8 and 6.1.1.4'
H H 0.0000 0.0000 'International Tables Vol C Tables 4.2.6.8 and 6.1.1.4'
N N 0.0061 0.0033 'International Tables Vol C Tables 4.2.6.8 and 6.1.1.4'
O O 0.0106 0.0060 'International Tables Vol C Tables 4.2.6.8 and 6.1.1.4'
Zn Zn 0.2839 1.4301 'International Tables Vol C Tables 4.2.6.8 and 6.1.1.4'

loop_
_geom_angle_atom_site_label_1
_geom_angle_atom_site_label_2
_geom_angle_atom_site_label_3
_geom_angle
_geom_angle_site_symmetry_1
_geom_angle_site_symmetry_3
O13 Zn1 O13 95.90(15) 3_556 4_646
O13 Zn1 N5 118.83(10) 4_646 2_755
O13 Zn1 N5 105.15(12) 3_556 2_755
O13 Zn1 N5 105.14(12) 4_646 .
O13 Zn1 N5 118.83(10) 3_556 .
N5 Zn1 N5 112.58(16) 2_755 .
C10 O13 Zn1 114.2(2) . 3_456
Zn1 N5 H5A 109.6 . .
Zn1 N5 H5B 109.6 . .
H5A N5 H5B 108.1 . .
C4 N5 Zn1 110.3(2) . .
C4 N5 H5A 109.6 . .
C4 N5 H5B 109.6 . .
C3 N6 H6 118.4 . .
C3 N6 C7 123.2(3) . .
C7 N6 H6 118.4 . .
O2 C3 N6 124.1(3) . .
O2 C3 C4 120.9(3) . .
N6 C3 C4 115.0(3) . .
N5 C4 C3 112.9(3) . .
N5 C4 H4A 109.0 . .
N5 C4 H4B 109.0 . .
C3 C4 H4A 109.0 . .
C3 C4 H4B 109.0 . .
H4A C4 H4B 107.8 . .
N6 C7 H7 108.6 . .
N6 C7 C8 110.9(3) . .
N6 C7 C10 110.3(3) . .
C8 C7 H7 108.6 . .
C10 C7 H7 108.6 . .
C10 C7 C8 109.8(3) . .
C7 C8 H8AA 109.9 . .
C7 C8 H8AB 109.9 . .
C7 C8 H8BC 110.1 . .
C7 C8 H8BD 110.1 . .
H8AA C8 H8AB 108.3 . .
H8AA C8 H8BC 117.2 . .
H8AA C8 H8BD 100.6 . .
H8AB C8 H8BC 10.8 . .
H8AB C8 H8BD 117.5 . .
H8BC C8 H8BD 108.4 . .
O9A C8 C7 108.8(4) . .
O9A C8 H8AA 109.9 . .
O9A C8 H8AB 109.9 . .
O9A C8 H8BC 100.3 . .
O9A C8 H8BD 9.9 . .
O9B C8 C7 108.1(6) . .
O9B C8 H8AA 9.9 . .
O9B C8 H8AB 100.5 . .
O9B C8 H8BC 110.1 . .
O9B C8 H8BD 110.1 . .
O9B C8 O9A 119.1(7) . .
O11 C10 O13 121.4(4) . .
O11 C10 C7 121.5(3) . .
O13 C10 C7 116.9(3) . .
C8 O9A H9A 109.5 . .
C8 O9B H9B 109.5 . .
C2A O1A H1A 109.5 . .
O1A C2A H2AA 109.5 . .
O1A C2A H2AB 109.5 . .
O1A C2A H2AC 109.5 . .
H2AA C2A H2AB 109.5 . .
H2AA C2A H2AC 109.5 . .
H2AB C2A H2AC 109.5 . .
C2C O1C H1C 109.5 . .
O1C C2C H2CA 109.5 . .
O1C C2C H2CB 109.5 . .
O1C C2C H2CC 109.5 . .
H2CA C2C H2CB 109.5 . .
H2CA C2C H2CC 109.5 . .
H2CB C2C H2CC 109.5 . .

loop_
_geom_bond_atom_site_label_1
_geom_bond_atom_site_label_2
_geom_bond_distance
_geom_bond_site_symmetry_2
Zn1 O13 1.976(2) 3_556
Zn1 O13 1.976(2) 4_646
Zn1 N5 2.016(3) 2_755
Zn1 N5 2.016(3) .
O2 C3 1.228(4) .
O11 C10 1.261(5) .
O13 Zn1 1.976(2) 3_456
O13 C10 1.261(4) .
N5 H5A 0.9200 .
N5 H5B 0.9200 .
N5 C4 1.464(5) .
N6 H6 0.8800 .
N6 C3 1.319(4) .
N6 C7 1.454(4) .
C3 C4 1.527(5) .
C4 H4A 0.9900 .
C4 H4B 0.9900 .
C7 H7 1.0000 .
C7 C8 1.523(6) .
C7 C10 1.505(5) .
C8 H8AA 0.9900 .
C8 H8AB 0.9900 .
C8 H8BC 0.9900 .
C8 H8BD 0.9900 .
C8 O9A 1.481(7) .
C8 O9B 1.444(13) .
O9A H9A 0.8400 .
O9B H9B 0.8400 .
O1A H1A 0.8400 .
O1A C2A 1.41(2) .
C2A H2AA 0.9800 .
C2A H2AB 0.9800 .
C2A H2AC 0.9800 .
O1C H1C 0.8400 .
O1C C2C 1.52(4) .
O1C H1WB 1.3148 .
C2C H2CA 0.9800 .
C2C H2CB 0.9800 .
C2C H2CC 0.9800 .
C2C H1WA 0.9782 .
C2C H1WB 1.5005 .
O1W H1WA 0.8706 .
O1W H1WB 0.8692 .

loop_
_geom_hbond_atom_site_label_D
_geom_hbond_atom_site_label_H
_geom_hbond_atom_site_label_A
_geom_hbond_distance_DH
_geom_hbond_distance_HA
_geom_hbond_distance_DA
_geom_hbond_angle_DHA
_geom_hbond_site_symmetry_A
O9A H9A O1A 0.84 1.92 2.746(15) 165.5 2_765
O9A H9A O1B 0.84 2.05 2.711(13) 135.8 2_765
O9B H9B O1C 0.84 2.14 2.86(2) 144.3 2_765
C2C H2CA O11 0.98 1.81 2.59(2) 134.5 3_556
O1W H1WB O1C 0.87 1.31 2.04(3) 137.3 .

loop_
_geom_torsion_atom_site_label_1
_geom_torsion_atom_site_label_2
_geom_torsion_atom_site_label_3
_geom_torsion_atom_site_label_4
_geom_torsion
_geom_torsion_site_symmetry_1
_geom_torsion_site_symmetry_2
_geom_torsion_site_symmetry_3
_geom_torsion_site_symmetry_4
Zn1 O13 C10 O11 -19.9(5) 3_456 . . .
Zn1 O13 C10 C7 165.5(2) 3_456 . . .
Zn1 N5 C4 C3 -172.4(3) . . . .
O2 C3 C4 N5 -15.6(7) . . . .
O13 Zn1 N5 C4 66.5(3) 3_556 . . .
O13 Zn1 N5 C4 -39.2(3) 4_646 . . .
N5 Zn1 N5 C4 -170.0(3) 2_755 . . .
N6 C3 C4 N5 166.1(4) . . . .
N6 C7 C8 O9A 65.6(4) . . . .
N6 C7 C8 O9B -163.6(7) . . . .
N6 C7 C10 O11 0.8(5) . . . .
N6 C7 C10 O13 175.3(3) . . . .
C3 N6 C7 C8 98.1(5) . . . .
C3 N6 C7 C10 -140.0(4) . . . .
C7 N6 C3 O2 -0.5(7) . . . .
C7 N6 C3 C4 177.8(4) . . . .
C8 C7 C10 O11 123.2(4) . . . .
C8 C7 C10 O13 -62.2(4) . . . .
C10 C7 C8 O9A -56.5(4) . . . .
C10 C7 C8 O9B 74.2(7) . . . .
